data_7237645
loop_
_publ_author_name
'Xu, Yuangang'
'Tian, Lili'
'Li, Dongxue'
'Wang, Pengcheng'
'Lu, Ming'

_publ_section_title
;
 A series of energetic cyclo-pentazolate salts: rapid synthesis,
 characterization, and promising performance
;
_journal_issue 20
_journal_name_full 'Journal of Materials Chemistry A'
_journal_page_first 12468
_journal_paper_doi 10.1039/C9TA01077G
_journal_volume 7
_journal_year 2019
_chemical_formula_moiety 'C2 H6 N5, N5'
_chemical_formula_sum 'C2 H6 N10'
_chemical_formula_weight 170.17
_space_group_crystal_system triclinic
_space_group_IT_number 2
_space_group_name_Hall '-P 1'
_space_group_name_H-M_alt 'P -1'
_atom_sites_solution_hydrogens mixed
_atom_sites_solution_primary dual
_audit_creation_date 2018-12-04
_audit_creation_method
;
Olex2 1.2
(compiled 2018.05.29 svn.r3508 for OlexSys, GUI svn.r5506)
;
_audit_update_record
;
2018-12-04 deposited with the CCDC.	2019-03-29 downloaded from the CCDC.
;
_cell_angle_alpha 100.047(8)
_cell_angle_beta 104.076(7)
_cell_angle_gamma 104.089(7)
_cell_formula_units_Z 2
_cell_length_a 5.298(2)
_cell_length_b 7.156(3)
_cell_length_c 10.106(4)
_cell_measurement_reflns_used 545
_cell_measurement_temperature 150
_cell_measurement_theta_max 25.376
_cell_measurement_theta_min 3.030
_cell_volume 349.2(2)
_computing_cell_refinement 'SAINT v8.34A (Bruker, 2013)'
_computing_data_reduction 'SAINT v8.34A (Bruker, 2013)'
_computing_molecular_graphics 'Olex2 (Dolomanov et al., 2009)'
_computing_publication_material 'Olex2 (Dolomanov et al., 2009)'
_computing_structure_refinement 'ShelXL (Sheldrick, 2015)'
_computing_structure_solution 'ShelXT (Sheldrick, 2015)'
_diffrn_ambient_temperature 150.0
_diffrn_measured_fraction_theta_full 0.978
_diffrn_measured_fraction_theta_max 0.977
_diffrn_measurement_device_type 'Bruker APEX-II CCD'
_diffrn_measurement_method '\f and \w scans'
_diffrn_radiation_type MoK\a
_diffrn_radiation_wavelength 0.71073
_diffrn_reflns_av_R_equivalents 0.0366
_diffrn_reflns_av_unetI/netI 0.0591
_diffrn_reflns_Laue_measured_fraction_full 0.978
_diffrn_reflns_Laue_measured_fraction_max 0.977
_diffrn_reflns_limit_h_max 5
_diffrn_reflns_limit_h_min -6
_diffrn_reflns_limit_k_max 8
_diffrn_reflns_limit_k_min -8
_diffrn_reflns_limit_l_max 12
_diffrn_reflns_limit_l_min -12
_diffrn_reflns_number 2529
_diffrn_reflns_point_group_measured_fraction_full 0.978
_diffrn_reflns_point_group_measured_fraction_max 0.977
_diffrn_reflns_theta_full 25.242
_diffrn_reflns_theta_max 25.498
_diffrn_reflns_theta_min 2.145
_diffrn_standards_number 0
_exptl_absorpt_coefficient_mu 0.128
_exptl_absorpt_correction_T_max 0.7454
_exptl_absorpt_correction_T_min 0.5300
_exptl_absorpt_correction_type multi-scan
_exptl_absorpt_process_details
'SADABS-2014/5 (Bruker,2014/5) was used for absorption correction. wR2(int) was 0.0613 before and 0.0452 after correction. The Ratio of minimum to maximum transmission is 0.7110. The \l/2 correction factor is 0.00150.'
_exptl_crystal_colour colourless
_exptl_crystal_colour_primary colourless
_exptl_crystal_density_diffrn 1.618
_exptl_crystal_description plate
_exptl_crystal_F_000 176
_exptl_crystal_size_max 0.19
_exptl_crystal_size_mid 0.05
_exptl_crystal_size_min 0.02
_refine_diff_density_max 0.240
_refine_diff_density_min -0.248
_refine_diff_density_rms 0.068
_refine_ls_extinction_method none
_refine_ls_goodness_of_fit_ref 1.015
_refine_ls_hydrogen_treatment mixed
_refine_ls_matrix_type full
_refine_ls_number_parameters 117
_refine_ls_number_reflns 1271
_refine_ls_number_restraints 2
_refine_ls_restrained_S_all 1.017
_refine_ls_R_factor_all 0.0704
_refine_ls_R_factor_gt 0.0488
_refine_ls_shift/su_max 0.000
_refine_ls_shift/su_mean 0.000
_refine_ls_structure_factor_coef Fsqd
_refine_ls_weighting_details 'w=1/[\s^2^(Fo^2^)+(0.0719P)^2^] where P=(Fo^2^+2Fc^2^)/3'
_refine_ls_weighting_scheme calc
_refine_ls_wR_factor_gt 0.1237
_refine_ls_wR_factor_ref 0.1319
_reflns_Friedel_coverage 0.000
_reflns_number_gt 928
_reflns_number_total 1271
_reflns_threshold_expression 'I > 2\s(I)'
_cod_data_source_file c9ta01077g2.cif
_cod_data_source_block mo_20181165-nlg-x-296_0m
_cod_database_code 7237645
_shelx_shelxl_version_number 2014/7
_shelx_space_group_comment
;
The symmetry employed for this shelxl refinement is uniquely defined
by the following loop, which should always be used as a source of
symmetry information in preference to the above space-group names.
They are only intended as comments.
;
_shelx_estimated_absorpt_t_max 0.997
_shelx_estimated_absorpt_t_min 0.976
_olex2_refinement_description
;
1. Fixed Uiso
 At 1.2 times of:
  All C(H) groups, All N(H) groups, All N(H,H) groups
2. Restrained distances
 N9-H9B = N9-H9A
 0.85 with sigma of 0.02
3.a Aromatic/amide H refined with riding coordinates:
 N6(H6), C2(H2)
3.b X=CH2 refined with riding coordinates:
 N10(H10A,H10B)
;
_olex2_submission_special_instructions 'No special instructions were received'

loop_
_space_group_symop_operation_xyz
'x, y, z'
'-x, -y, -z'

loop_
_atom_site_label
_atom_site_type_symbol
_atom_site_fract_x
_atom_site_fract_y
_atom_site_fract_z
_atom_site_U_iso_or_equiv
_atom_site_adp_type
_atom_site_occupancy
_atom_site_site_symmetry_order
_atom_site_calc_flag
_atom_site_refinement_flags_posn
N6 N 0.3329(4) 0.6441(3) 0.5787(2) 0.0216(5) Uani 1 1 d .
H6 H 0.2783 0.6398 0.4885 0.026 Uiso 1 1 calc R
N10 N 0.7909(4) 0.8520(3) 0.6352(2) 0.0248(5) Uani 1 1 d .
H10A H 0.7753 0.8660 0.5490 0.030 Uiso 1 1 calc R
H10B H 0.9463 0.9107 0.7022 0.030 Uiso 1 1 calc R
N8 N 0.5820(4) 0.7121(3) 0.7917(2) 0.0194(5) Uani 1 1 d .
N7 N 0.1695(4) 0.5477(3) 0.6496(2) 0.0237(5) Uani 1 1 d .
N5 N 0.5974(4) 0.8525(3) 0.3350(2) 0.0257(5) Uani 1 1 d .
N9 N 0.8171(4) 0.7943(4) 0.9083(2) 0.0267(6) Uani 1 1 d D
N1 N 0.6334(4) 0.8958(3) 0.2186(2) 0.0279(6) Uani 1 1 d .
N2 N 0.4136(4) 0.7905(3) 0.1136(2) 0.0317(6) Uani 1 1 d .
N4 N 0.3555(4) 0.7192(3) 0.3027(2) 0.0273(6) Uani 1 1 d .
N3 N 0.2416(4) 0.6809(3) 0.1655(2) 0.0298(6) Uani 1 1 d .
C1 C 0.5822(5) 0.7438(3) 0.6638(2) 0.0181(5) Uani 1 1 d .
C2 C 0.3259(5) 0.5918(3) 0.7772(3) 0.0216(6) Uani 1 1 d .
H2 H 0.2712 0.5470 0.8519 0.026 Uiso 1 1 calc R
H9A H 0.776(7) 0.854(4) 0.981(3) 0.053(10) Uiso 1 1 d D
H9B H 0.867(6) 0.695(3) 0.938(3) 0.044(9) Uiso 1 1 d D

loop_
_atom_site_aniso_label
_atom_site_aniso_U_11
_atom_site_aniso_U_22
_atom_site_aniso_U_33
_atom_site_aniso_U_23
_atom_site_aniso_U_13
_atom_site_aniso_U_12
N6 0.0153(11) 0.0282(11) 0.0140(10) 0.0036(9) 0.0007(8) -0.0016(9)
N10 0.0163(11) 0.0331(12) 0.0182(11) 0.0082(10) 0.0012(9) -0.0021(9)
N8 0.0133(10) 0.0242(10) 0.0130(10) 0.0011(8) -0.0011(8) -0.0006(8)
N7 0.0176(11) 0.0278(11) 0.0216(12) 0.0075(9) 0.0056(9) -0.0011(9)
N5 0.0217(12) 0.0300(11) 0.0196(12) 0.0057(9) 0.0032(9) 0.0010(9)
N9 0.0169(12) 0.0362(13) 0.0158(12) 0.0012(10) -0.0028(9) -0.0008(10)
N1 0.0227(12) 0.0328(12) 0.0257(12) 0.0108(10) 0.0066(10) 0.0020(9)
N2 0.0260(13) 0.0421(13) 0.0201(12) 0.0056(10) 0.0026(10) 0.0037(10)
N4 0.0240(12) 0.0296(12) 0.0255(12) 0.0084(10) 0.0082(10) 0.0012(10)
N3 0.0229(12) 0.0329(12) 0.0240(12) 0.0032(10) 0.0006(10) 0.0006(10)
C1 0.0140(12) 0.0212(12) 0.0172(13) 0.0041(10) 0.0035(10) 0.0033(10)
C2 0.0159(13) 0.0261(13) 0.0194(13) 0.0069(11) 0.0052(10) -0.0008(10)

loop_
_atom_type_symbol
_atom_type_description
_atom_type_scat_dispersion_real
_atom_type_scat_dispersion_imag
_atom_type_scat_source
C C 0.0033 0.0016 'International Tables Vol C Tables 4.2.6.8 and 6.1.1.4'
H H 0.0000 0.0000 'International Tables Vol C Tables 4.2.6.8 and 6.1.1.4'
N N 0.0061 0.0033 'International Tables Vol C Tables 4.2.6.8 and 6.1.1.4'

loop_
_geom_angle_atom_site_label_1
_geom_angle_atom_site_label_2
_geom_angle_atom_site_label_3
_geom_angle
N7 N6 H6 124.1
C1 N6 H6 124.1
C1 N6 N7 111.76(19)
H10A N10 H10B 120.0
C1 N10 H10A 120.0
C1 N10 H10B 120.0
C1 N8 N9 121.1(2)
C1 N8 C2 107.11(19)
C2 N8 N9 131.8(2)
C2 N7 N6 104.16(19)
N1 N5 N4 108.2(2)
N8 N9 H9A 110(2)
N8 N9 H9B 108(2)
H9A N9 H9B 102(3)
N5 N1 N2 108.0(2)
N1 N2 N3 108.1(2)
N3 N4 N5 107.89(19)
N4 N3 N2 107.8(2)
N6 C1 N8 105.5(2)
N10 C1 N6 129.3(2)
N10 C1 N8 125.2(2)
N8 C2 H2 124.2
N7 C2 N8 111.5(2)
N7 C2 H2 124.2

loop_
_geom_bond_atom_site_label_1
_geom_bond_atom_site_label_2
_geom_bond_distance
N6 H6 0.8800
N6 N7 1.386(3)
N6 C1 1.329(3)
N10 H10A 0.8800
N10 H10B 0.8800
N10 C1 1.312(3)
N8 N9 1.405(3)
N8 C1 1.351(3)
N8 C2 1.376(3)
N7 C2 1.288(3)
N5 N1 1.313(3)
N5 N4 1.323(3)
N9 H9A 0.890(18)
N9 H9B 0.891(17)
N1 N2 1.320(3)
N2 N3 1.323(3)
N4 N3 1.319(3)
C2 H2 0.9500
